data_4505576
loop_
_publ_author_name
'Leyssens, Tom'
'Springuel, Geraldine'
'Montis, Riccardo'
'Candoni, Nadine'
'Veesler, St\'ephane'

_publ_section_title
;
 Importance of Solvent Selection for Stoichiometrically Diverse Cocrystal
 Systems: Caffeine/Maleic Acid 1:1 and 2:1 Cocrystals
;
_journal_coden_ASTM CGDEFU
_journal_issue 3
_journal_name_full 'Crystal Growth & Design'
_journal_page_first 1520
_journal_page_last 1530
_journal_paper_doi 10.1021/cg201581z
_journal_volume 12
_journal_year 2012
_chemical_formula_sum 'C12 H14 N4 O6'
_chemical_formula_weight 310.27
_space_group_IT_number 2
_symmetry_space_group_name_Hall '-P 1'
_symmetry_space_group_name_H-M 'P -1'
_atom_sites_solution_hydrogens geom
_atom_sites_solution_primary direct
_atom_sites_solution_secondary difmap
_audit_creation_method SHELXL-97
_cell_angle_alpha 77.59(3)
_cell_angle_beta 77.68(3)
_cell_angle_gamma 69.92(3)
_cell_formula_units_Z 2
_cell_length_a 7.9765(18)
_cell_length_b 8.067(3)
_cell_length_c 12.162(5)
_cell_measurement_temperature 293(2)
_cell_volume 709.5(5)
_computing_structure_refinement 'SHELXL-97 (Sheldrick, 1997)'
_computing_structure_solution 'SHELXS-97 (Sheldrick, 1990)'
_diffrn_ambient_temperature 293(2)
_diffrn_measured_fraction_theta_full 0.972
_diffrn_measured_fraction_theta_max 0.967
_diffrn_radiation_monochromator graphite
_diffrn_radiation_source 'fine-focus sealed tube'
_diffrn_radiation_type MoK\a
_diffrn_radiation_wavelength 0.71073
_diffrn_reflns_av_R_equivalents 0.0648
_diffrn_reflns_av_sigmaI/netI 0.0501
_diffrn_reflns_limit_h_max 9
_diffrn_reflns_limit_h_min -9
_diffrn_reflns_limit_k_max 9
_diffrn_reflns_limit_k_min -9
_diffrn_reflns_limit_l_max 14
_diffrn_reflns_limit_l_min -14
_diffrn_reflns_number 11302
_diffrn_reflns_theta_full 25.00
_diffrn_reflns_theta_max 25.71
_diffrn_reflns_theta_min 2.72
_exptl_absorpt_coefficient_mu 0.118
_exptl_crystal_density_diffrn 1.452
_exptl_crystal_density_method 'not measured'
_exptl_crystal_F_000 324
_refine_diff_density_max 0.337
_refine_diff_density_min -0.390
_refine_diff_density_rms 0.098
_refine_ls_extinction_coef 0.144(19)
_refine_ls_extinction_expression Fc^*^=kFc[1+0.001xFc^2^\l^3^/sin(2\q)]^-1/4^
_refine_ls_extinction_method SHELXL
_refine_ls_goodness_of_fit_ref 1.087
_refine_ls_hydrogen_treatment mixed
_refine_ls_matrix_type full
_refine_ls_number_parameters 205
_refine_ls_number_reflns 2615
_refine_ls_number_restraints 0
_refine_ls_restrained_S_all 1.087
_refine_ls_R_factor_all 0.0629
_refine_ls_R_factor_gt 0.0591
_refine_ls_shift/su_max 0.000
_refine_ls_shift/su_mean 0.000
_refine_ls_structure_factor_coef Fsqd
_refine_ls_weighting_details 'calc w=1/[\s^2^(Fo^2^)+(0.1026P)^2^+0.1841P] where P=(Fo^2^+2Fc^2^)/3'
_refine_ls_weighting_scheme calc
_refine_ls_wR_factor_gt 0.1638
_refine_ls_wR_factor_ref 0.1688
_reflns_number_gt 2331
_reflns_number_total 2615
_reflns_threshold_expression >2sigma(I)
_cod_data_source_file cg201581z_si_003.cif
_cod_data_source_block tlset8
_cod_original_cell_volume 709.4(4)
_cod_database_code 4505576

loop_
_symmetry_equiv_pos_as_xyz
'x, y, z'
'-x, -y, -z'

loop_
_atom_site_label
_atom_site_type_symbol
_atom_site_fract_x
_atom_site_fract_y
_atom_site_fract_z
_atom_site_U_iso_or_equiv
_atom_site_adp_type
_atom_site_occupancy
_atom_site_symmetry_multiplicity
_atom_site_calc_flag
_atom_site_refinement_flags
N4 N 0.1581(2) 0.46664(19) 0.66036(13) 0.0361(4) Uani 1 1 d .
C1 C -0.0024(2) 0.5991(2) 0.69338(15) 0.0351(4) Uani 1 1 d .
C2 C 0.0347(2) 0.7293(2) 0.49120(16) 0.0351(4) Uani 1 1 d .
C3 C 0.2586(2) 0.4594(2) 0.55081(16) 0.0359(4) Uani 1 1 d .
N2 N -0.0504(2) 0.8711(2) 0.41773(14) 0.0428(4) Uani 1 1 d .
O1 O 0.39586(18) 0.33571(18) 0.53195(13) 0.0480(4) Uani 1 1 d .
C4 C -0.0610(2) 0.7302(2) 0.59858(16) 0.0343(4) Uani 1 1 d .
N3 N 0.1942(2) 0.59726(19) 0.46635(12) 0.0365(4) Uani 1 1 d .
N1 N -0.2129(2) 0.87863(19) 0.59146(14) 0.0385(4) Uani 1 1 d .
O2 O -0.07851(19) 0.59398(18) 0.79227(11) 0.0468(4) Uani 1 1 d .
C5 C -0.1994(3) 0.9568(2) 0.48298(18) 0.0436(5) Uani 1 1 d .
H5 H -0.2851 1.0606 0.4554 0.052 Uiso 1 1 calc R
C6 C 0.2958(3) 0.5971(3) 0.35115(17) 0.0470(5) Uani 1 1 d .
H6A H 0.3992 0.4918 0.3495 0.071 Uiso 1 1 calc R
H6B H 0.3349 0.7012 0.3292 0.071 Uiso 1 1 calc R
H6C H 0.2201 0.5982 0.2992 0.071 Uiso 1 1 calc R
C7 C -0.3613(3) 0.9330(3) 0.6829(2) 0.0556(6) Uani 1 1 d .
H7A H -0.4443 1.0459 0.6564 0.083 Uiso 1 1 calc R
H7B H -0.3147 0.9442 0.7465 0.083 Uiso 1 1 calc R
H7C H -0.4229 0.8448 0.7060 0.083 Uiso 1 1 calc R
C8 C 0.2308(3) 0.3224(3) 0.75048(18) 0.0494(5) Uani 1 1 d .
H8A H 0.1359 0.3146 0.8130 0.074 Uiso 1 1 calc R
H8B H 0.3243 0.3469 0.7763 0.074 Uiso 1 1 calc R
H8C H 0.2798 0.2112 0.7211 0.074 Uiso 1 1 calc R
O3 O 0.3547(2) 0.9706(2) 0.92593(13) 0.0583(5) Uani 1 1 d .
O4 O 0.4399(2) 0.8161(2) 1.09005(13) 0.0635(5) Uani 1 1 d .
H4 H 0.5082 0.8768 1.0755 0.095 Uiso 1 1 calc R
C10 C 0.2356(3) 0.7350(3) 1.01859(17) 0.0512(5) Uani 1 1 d .
H10 H 0.2251 0.6588 1.0871 0.061 Uiso 1 1 calc R
C9 C 0.3491(3) 0.8508(3) 1.00666(16) 0.0448(5) Uani 1 1 d .
C11 C 0.1478(3) 0.7324(3) 0.93860(18) 0.0508(5) Uani 1 1 d .
H11 H 0.0727 0.6609 0.9582 0.061 Uiso 1 1 calc R
O5 O 0.2760(2) 0.7776(2) 0.74495(13) 0.0598(5) Uani 1 1 d .
C12 C 0.1567(3) 0.8321(3) 0.82004(17) 0.0441(5) Uani 1 1 d .
O6 O 0.0159(2) 0.9750(2) 0.80565(13) 0.0554(4) Uani 1 1 d .
H6 H 0.0200 1.0170 0.7378 0.083 Uiso 1 1 calc R

loop_
_atom_site_aniso_label
_atom_site_aniso_U_11
_atom_site_aniso_U_22
_atom_site_aniso_U_33
_atom_site_aniso_U_23
_atom_site_aniso_U_13
_atom_site_aniso_U_12
N4 0.0381(8) 0.0330(7) 0.0356(8) 0.0017(6) -0.0090(6) -0.0114(6)
C1 0.0375(9) 0.0340(9) 0.0374(10) -0.0023(7) -0.0080(7) -0.0159(7)
C2 0.0394(9) 0.0314(8) 0.0395(10) 0.0001(7) -0.0116(7) -0.0173(7)
C3 0.0367(9) 0.0344(9) 0.0400(10) -0.0031(7) -0.0089(7) -0.0153(7)
N2 0.0498(9) 0.0380(8) 0.0446(9) 0.0045(7) -0.0168(7) -0.0193(7)
O1 0.0415(8) 0.0429(8) 0.0535(9) -0.0088(6) -0.0044(6) -0.0064(6)
C4 0.0350(9) 0.0304(8) 0.0393(10) -0.0029(7) -0.0089(7) -0.0122(7)
N3 0.0399(8) 0.0389(8) 0.0328(8) -0.0028(6) -0.0047(6) -0.0170(7)
N1 0.0371(8) 0.0330(8) 0.0460(9) -0.0033(6) -0.0110(7) -0.0107(6)
O2 0.0499(8) 0.0501(8) 0.0359(7) -0.0024(6) -0.0014(6) -0.0157(6)
C5 0.0474(10) 0.0352(9) 0.0513(11) 0.0028(8) -0.0206(9) -0.0146(8)
C6 0.0488(11) 0.0598(12) 0.0372(10) -0.0073(9) -0.0010(9) -0.0263(9)
C7 0.0445(11) 0.0495(12) 0.0638(14) -0.0127(10) -0.0039(10) -0.0036(9)
C8 0.0488(11) 0.0451(11) 0.0439(11) 0.0098(8) -0.0129(9) -0.0082(9)
O3 0.0768(11) 0.0660(10) 0.0444(9) 0.0149(7) -0.0263(8) -0.0415(9)
O4 0.0786(12) 0.0776(11) 0.0476(9) 0.0160(8) -0.0318(8) -0.0431(9)
C10 0.0669(13) 0.0583(12) 0.0343(10) 0.0068(9) -0.0125(9) -0.0325(10)
C9 0.0506(11) 0.0503(10) 0.0353(10) 0.0008(8) -0.0118(9) -0.0194(9)
C11 0.0624(13) 0.0573(12) 0.0430(11) 0.0023(9) -0.0101(10) -0.0365(10)
O5 0.0583(10) 0.0713(10) 0.0424(9) 0.0017(7) -0.0081(8) -0.0167(8)
C12 0.0511(11) 0.0506(11) 0.0397(10) -0.0012(8) -0.0128(9) -0.0272(9)
O6 0.0629(10) 0.0561(9) 0.0429(9) 0.0000(7) -0.0090(7) -0.0173(7)

loop_
_atom_type_symbol
_atom_type_description
_atom_type_scat_dispersion_real
_atom_type_scat_dispersion_imag
_atom_type_scat_source
C C 0.0033 0.0016 'International Tables Vol C Tables 4.2.6.8 and 6.1.1.4'
H H 0.0000 0.0000 'International Tables Vol C Tables 4.2.6.8 and 6.1.1.4'
N N 0.0061 0.0033 'International Tables Vol C Tables 4.2.6.8 and 6.1.1.4'
O O 0.0106 0.0060 'International Tables Vol C Tables 4.2.6.8 and 6.1.1.4'

loop_
_geom_angle_atom_site_label_1
_geom_angle_atom_site_label_2
_geom_angle_atom_site_label_3
_geom_angle
C3 N4 C1 126.94(15)
C3 N4 C8 116.49(16)
C1 N4 C8 116.55(16)
O2 C1 N4 121.73(17)
O2 C1 C4 126.83(18)
N4 C1 C4 111.42(16)
N2 C2 C4 111.00(17)
N2 C2 N3 127.24(17)
C4 C2 N3 121.76(16)
O1 C3 N3 122.06(18)
O1 C3 N4 121.08(17)
N3 C3 N4 116.86(16)
C5 N2 C2 103.80(16)
C2 C4 N1 105.88(16)
C2 C4 C1 123.24(17)
N1 C4 C1 130.88(17)
C2 N3 C3 119.67(16)
C2 N3 C6 121.45(16)
C3 N3 C6 118.87(17)
C5 N1 C4 106.00(16)
C5 N1 C7 127.15(17)
C4 N1 C7 126.79(16)
N1 C5 N2 113.33(17)
N1 C5 H5 123.3
N2 C5 H5 123.3
N3 C6 H6A 109.5
N3 C6 H6B 109.5
H6A C6 H6B 109.5
N3 C6 H6C 109.5
H6A C6 H6C 109.5
H6B C6 H6C 109.5
N1 C7 H7A 109.5
N1 C7 H7B 109.5
H7A C7 H7B 109.5
N1 C7 H7C 109.5
H7A C7 H7C 109.5
H7B C7 H7C 109.5
N4 C8 H8A 109.5
N4 C8 H8B 109.5
H8A C8 H8B 109.5
N4 C8 H8C 109.5
H8A C8 H8C 109.5
H8B C8 H8C 109.5
C9 O4 H4 109.5
C11 C10 C9 124.48(18)
C11 C10 H10 117.8
C9 C10 H10 117.8
O3 C9 O4 123.17(18)
O3 C9 C10 122.85(18)
O4 C9 C10 113.97(17)
C10 C11 C12 126.78(18)
C10 C11 H11 116.6
C12 C11 H11 116.6
O5 C12 O6 124.50(19)
O5 C12 C11 122.1(2)
O6 C12 C11 113.19(19)
C12 O6 H6 109.5

loop_
_geom_bond_atom_site_label_1
_geom_bond_atom_site_label_2
_geom_bond_distance
N4 C3 1.402(2)
N4 C1 1.403(2)
N4 C8 1.467(2)
C1 O2 1.225(2)
C1 C4 1.426(3)
C2 N2 1.361(2)
C2 C4 1.365(3)
C2 N3 1.374(2)
C3 O1 1.220(2)
C3 N3 1.377(2)
N2 C5 1.338(3)
C4 N1 1.383(2)
N3 C6 1.461(2)
N1 C5 1.333(3)
N1 C7 1.457(3)
C5 H5 0.9300
C6 H6A 0.9600
C6 H6B 0.9600
C6 H6C 0.9600
C7 H7A 0.9600
C7 H7B 0.9600
C7 H7C 0.9600
C8 H8A 0.9600
C8 H8B 0.9600
C8 H8C 0.9600
O3 C9 1.226(2)
O4 C9 1.298(2)
O4 H4 0.8200
C10 C11 1.321(3)
C10 C9 1.476(3)
C10 H10 0.9300
C11 C12 1.493(3)
C11 H11 0.9300
O5 C12 1.203(3)
C12 O6 1.315(3)
O6 H6 0.8200

loop_
_cod_related_entry_id
_cod_related_entry_database
_cod_related_entry_code
1 ChemSpider 30661484
